data_4064487
loop_
_publ_author_name
'Hung-Low, Fernando'
'Bradley, Christopher A.'

_publ_section_title
;
 Indenyl Ligands as Supports for Reactive, Low-Valent Cobalt(I) Fragments
;
_journal_issue 10
_journal_name_full Organometallics
_journal_page_first 2636
_journal_paper_doi 10.1021/om200139x
_journal_volume 30
_journal_year 2011
_chemical_formula_sum 'C23 H35 Co Si2'
_chemical_formula_weight 426.62
_chemical_name_systematic
; 
 ? 
;
_space_group_IT_number 14
_symmetry_cell_setting monoclinic
_symmetry_space_group_name_Hall '-P 2yn'
_symmetry_space_group_name_H-M 'P 1 21/n 1'
_atom_sites_solution_hydrogens geom
_atom_sites_solution_primary direct
_atom_sites_solution_secondary difmap
_audit_creation_method SHELXL-97
_cell_angle_alpha 90.00
_cell_angle_beta 90.4510(10)
_cell_angle_gamma 90.00
_cell_formula_units_Z 4
_cell_length_a 8.32900(10)
_cell_length_b 13.5601(2)
_cell_length_c 19.8436(2)
_cell_measurement_reflns_used 596
_cell_measurement_temperature 150(2)
_cell_measurement_theta_max 25.75
_cell_measurement_theta_min 1.82
_cell_volume 2241.11(5)
_computing_cell_refinement 'Bruker APEX 2'
_computing_data_collection 'Bruker APEX 2'
_computing_data_reduction 'Bruker SAINTPLUS'
_computing_molecular_graphics 'Bruker SHELXTL'
_computing_publication_material 'Bruker SHELXTL'
_computing_structure_refinement 'SHELXL-97 (Sheldrick, 1997)'
_computing_structure_solution 'SHELXS-97 (Sheldrick, 1990)'
_diffrn_ambient_temperature 150(2)
_diffrn_measured_fraction_theta_full 1.000
_diffrn_measured_fraction_theta_max 1.000
_diffrn_measurement_device_type 'CCD area detector'
_diffrn_measurement_method 'omega scans'
_diffrn_radiation_monochromator graphite
_diffrn_radiation_source 'fine-focus sealed tube'
_diffrn_radiation_type MoK\a
_diffrn_radiation_wavelength 0.71073
_diffrn_reflns_av_R_equivalents 0.0263
_diffrn_reflns_av_sigmaI/netI 0.0181
_diffrn_reflns_limit_h_max 10
_diffrn_reflns_limit_h_min -10
_diffrn_reflns_limit_k_max 16
_diffrn_reflns_limit_k_min -15
_diffrn_reflns_limit_l_max 24
_diffrn_reflns_limit_l_min -23
_diffrn_reflns_number 27876
_diffrn_reflns_theta_full 25.68
_diffrn_reflns_theta_max 25.68
_diffrn_reflns_theta_min 1.82
_exptl_absorpt_coefficient_mu 0.877
_exptl_absorpt_correction_T_max 0.7918
_exptl_absorpt_correction_T_min 0.7361
_exptl_absorpt_correction_type multi-scan
_exptl_absorpt_process_details SADABS
_exptl_crystal_colour Red
_exptl_crystal_density_diffrn 1.264
_exptl_crystal_density_method 'not measured'
_exptl_crystal_description Block
_exptl_crystal_F_000 912
_exptl_crystal_size_max 0.302
_exptl_crystal_size_mid 0.236
_exptl_crystal_size_min 0.175
_refine_diff_density_max 0.400
_refine_diff_density_min -0.154
_refine_diff_density_rms 0.046
_refine_ls_extinction_method none
_refine_ls_goodness_of_fit_ref 1.053
_refine_ls_hydrogen_treatment mixed
_refine_ls_matrix_type full
_refine_ls_number_parameters 257
_refine_ls_number_reflns 4253
_refine_ls_number_restraints 0
_refine_ls_restrained_S_all 1.053
_refine_ls_R_factor_all 0.0295
_refine_ls_R_factor_gt 0.0254
_refine_ls_shift/su_max 0.002
_refine_ls_shift/su_mean 0.000
_refine_ls_structure_factor_coef Fsqd
_refine_ls_weighting_details 'calc w=1/[\s^2^(Fo^2^)+(0.0316P)^2^+1.0817P] where P=(Fo^2^+2Fc^2^)/3'
_refine_ls_weighting_scheme calc
_refine_ls_wR_factor_gt 0.0632
_refine_ls_wR_factor_ref 0.0652
_reflns_number_gt 3838
_reflns_number_total 4253
_reflns_threshold_expression >2sigma(I)
_cod_data_source_file om200139x_si_002.cif
_cod_data_source_block cb003c
_cod_depositor_comments
;
The following automatic conversions were performed:

'_symmetry_cell_setting' value 'Monoclinic' changed to 'monoclinic'
according to /home/saulius/struct/CIF-dictionaries/cif_core.dic
dictionary named 'cif_core.dic' version 2.4.1 from 2010-06-29.

Automatic conversion script
Id: cif_fix_values 1715 2011-07-08 13:25:40Z adriana 
;
_cod_original_sg_symbol_H-M P21/n
_cod_database_code 4064487

loop_
_symmetry_equiv_pos_as_xyz
'x, y, z'
'-x+1/2, y+1/2, -z+1/2'
'-x, -y, -z'
'x-1/2, -y-1/2, z-1/2'

loop_
_atom_site_label
_atom_site_type_symbol
_atom_site_fract_x
_atom_site_fract_y
_atom_site_fract_z
_atom_site_U_iso_or_equiv
_atom_site_adp_type
_atom_site_occupancy
_atom_site_symmetry_multiplicity
_atom_site_calc_flag
_atom_site_refinement_flags
Co1 Co 0.38317(2) 0.860110(15) 0.178616(10) 0.01851(7) Uani 1 1 d .
Si1 Si 0.62117(5) 0.69513(3) 0.07743(2) 0.02131(11) Uani 1 1 d .
Si2 Si 0.49946(5) 0.83732(3) 0.35164(2) 0.02163(11) Uani 1 1 d .
C3 C 0.59551(17) 0.78365(12) 0.14862(8) 0.0202(3) Uani 1 1 d .
C2 C 0.54772(17) 0.75749(11) 0.21595(7) 0.0198(3) Uani 1 1 d .
H2 H 0.5197 0.6925 0.2293 0.024 Uiso 1 1 calc R
C1 C 0.54737(18) 0.84025(11) 0.26023(8) 0.0199(3) Uani 1 1 d .
C9 C 0.59852(17) 0.92190(12) 0.21906(7) 0.0204(3) Uani 1 1 d .
C8 C 0.62241(19) 1.02402(12) 0.23417(8) 0.0245(3) Uani 1 1 d .
H8 H 0.6032 1.0482 0.2783 0.029 Uiso 1 1 calc R
C7 C 0.6727(2) 1.08617(12) 0.18495(9) 0.0282(4) Uani 1 1 d .
H7 H 0.6878 1.1540 0.1951 0.034 Uiso 1 1 calc R
C6 C 0.7033(2) 1.05160(13) 0.11829(8) 0.0280(4) Uani 1 1 d .
H6 H 0.7380 1.0969 0.0849 0.034 Uiso 1 1 calc R
C5 C 0.68362(18) 0.95522(12) 0.10169(8) 0.0238(3) Uani 1 1 d .
H5 H 0.7055 0.9334 0.0572 0.029 Uiso 1 1 calc R
C4 C 0.63000(17) 0.88683(11) 0.15136(8) 0.0199(3) Uani 1 1 d .
C14 C 0.8378(2) 0.66027(13) 0.07105(9) 0.0304(4) Uani 1 1 d .
H14A H 0.8965 0.7127 0.0478 0.046 Uiso 1 1 calc R
H14B H 0.8475 0.5986 0.0456 0.046 Uiso 1 1 calc R
H14C H 0.8831 0.6512 0.1164 0.046 Uiso 1 1 calc R
C15 C 0.5520(2) 0.74912(14) -0.00433(8) 0.0335(4) Uani 1 1 d .
H15A H 0.4411 0.7722 0.0000 0.050 Uiso 1 1 calc R
H15B H 0.5572 0.6988 -0.0397 0.050 Uiso 1 1 calc R
H15C H 0.6214 0.8047 -0.0163 0.050 Uiso 1 1 calc R
C13 C 0.5060(2) 0.58044(13) 0.09678(10) 0.0364(4) Uani 1 1 d .
H13A H 0.5453 0.5522 0.1393 0.055 Uiso 1 1 calc R
H13B H 0.5204 0.5326 0.0603 0.055 Uiso 1 1 calc R
H13C H 0.3917 0.5964 0.1009 0.055 Uiso 1 1 calc R
C12 C 0.3561(2) 0.93661(14) 0.37607(8) 0.0320(4) Uani 1 1 d .
H12A H 0.3986 1.0007 0.3621 0.048 Uiso 1 1 calc R
H12B H 0.3423 0.9361 0.4251 0.048 Uiso 1 1 calc R
H12C H 0.2522 0.9251 0.3539 0.048 Uiso 1 1 calc R
C10 C 0.6891(2) 0.85337(14) 0.40156(9) 0.0357(4) Uani 1 1 d .
H10A H 0.7643 0.8004 0.3903 0.054 Uiso 1 1 calc R
H10B H 0.6648 0.8509 0.4498 0.054 Uiso 1 1 calc R
H10C H 0.7374 0.9173 0.3907 0.054 Uiso 1 1 calc R
C11 C 0.4100(2) 0.71477(13) 0.37075(9) 0.0325(4) Uani 1 1 d .
H11A H 0.3073 0.7080 0.3467 0.049 Uiso 1 1 calc R
H11B H 0.3921 0.7092 0.4194 0.049 Uiso 1 1 calc R
H11C H 0.4833 0.6626 0.3562 0.049 Uiso 1 1 calc R
C16 C 0.21788(19) 0.79171(13) 0.11925(8) 0.0252(4) Uani 1 1 d .
C17 C 0.1193(2) 0.86219(13) 0.07593(9) 0.0289(4) Uani 1 1 d .
H17A H 0.0101 0.8688 0.0948 0.035 Uiso 1 1 calc R
H17B H 0.1091 0.8355 0.0297 0.035 Uiso 1 1 calc R
C18 C 0.1998(2) 0.96289(13) 0.07375(9) 0.0310(4) Uani 1 1 d .
H18A H 0.2753 0.9651 0.0355 0.037 Uiso 1 1 calc R
H18B H 0.1173 1.0144 0.0664 0.037 Uiso 1 1 calc R
C19 C 0.2899(2) 0.98387(12) 0.13852(8) 0.0252(4) Uani 1 1 d .
C20 C 0.2305(2) 0.97092(13) 0.20369(8) 0.0270(4) Uani 1 1 d .
C21 C 0.0615(2) 0.93587(15) 0.21902(9) 0.0345(4) Uani 1 1 d .
H21A H -0.0116 0.9554 0.1818 0.041 Uiso 1 1 calc R
H21B H 0.0236 0.9679 0.2608 0.041 Uiso 1 1 calc R
C22 C 0.0564(2) 0.82385(16) 0.22769(9) 0.0363(4) Uani 1 1 d .
H22A H 0.0695 0.8073 0.2760 0.044 Uiso 1 1 calc R
H22B H -0.0495 0.7988 0.2125 0.044 Uiso 1 1 calc R
C23 C 0.18734(19) 0.77402(14) 0.18778(9) 0.0282(4) Uani 1 1 d .
H16 H 0.268(2) 0.7412(13) 0.0954(8) 0.019(4) Uiso 1 1 d .
H23 H 0.221(2) 0.7133(15) 0.2051(9) 0.036(5) Uiso 1 1 d .
H20 H 0.280(2) 1.0077(14) 0.2381(9) 0.028(5) Uiso 1 1 d .
H19 H 0.375(2) 1.0273(13) 0.1328(8) 0.020(4) Uiso 1 1 d .

loop_
_atom_site_aniso_label
_atom_site_aniso_U_11
_atom_site_aniso_U_22
_atom_site_aniso_U_33
_atom_site_aniso_U_23
_atom_site_aniso_U_13
_atom_site_aniso_U_12
Co1 0.01721(12) 0.01832(12) 0.01999(12) 0.00072(8) -0.00062(8) 0.00115(8)
Si1 0.0218(2) 0.0212(2) 0.0209(2) -0.00169(17) 0.00164(16) -0.00059(17)
Si2 0.0243(2) 0.0221(2) 0.0184(2) 0.00093(17) -0.00030(17) 0.00185(17)
C3 0.0167(7) 0.0221(8) 0.0217(8) 0.0008(6) -0.0002(6) 0.0019(6)
C2 0.0182(7) 0.0186(8) 0.0226(8) 0.0023(6) -0.0005(6) 0.0027(6)
C1 0.0176(7) 0.0213(8) 0.0206(7) 0.0019(6) -0.0021(6) 0.0019(6)
C9 0.0159(7) 0.0234(8) 0.0218(8) 0.0007(6) -0.0023(6) 0.0011(6)
C8 0.0241(8) 0.0236(9) 0.0258(8) -0.0037(7) -0.0022(6) -0.0008(7)
C7 0.0298(9) 0.0189(8) 0.0357(9) -0.0004(7) -0.0037(7) -0.0036(7)
C6 0.0286(9) 0.0253(9) 0.0301(9) 0.0077(7) -0.0005(7) -0.0051(7)
C5 0.0220(8) 0.0272(9) 0.0223(8) 0.0019(7) 0.0005(6) -0.0005(7)
C4 0.0148(7) 0.0218(8) 0.0229(8) 0.0011(6) -0.0016(6) 0.0007(6)
C14 0.0274(9) 0.0336(10) 0.0302(9) -0.0049(7) 0.0024(7) 0.0035(7)
C15 0.0352(10) 0.0406(11) 0.0246(9) -0.0014(8) -0.0040(7) 0.0020(8)
C13 0.0390(10) 0.0251(10) 0.0454(11) -0.0062(8) 0.0111(8) -0.0063(8)
C12 0.0372(10) 0.0332(10) 0.0255(9) -0.0019(7) 0.0040(7) 0.0088(8)
C10 0.0359(10) 0.0408(11) 0.0302(9) -0.0023(8) -0.0112(8) 0.0011(8)
C11 0.0391(10) 0.0306(10) 0.0280(9) 0.0041(7) 0.0067(7) -0.0025(8)
C16 0.0187(8) 0.0251(9) 0.0316(9) -0.0064(7) -0.0025(7) -0.0016(7)
C17 0.0251(8) 0.0363(10) 0.0251(8) -0.0045(7) -0.0049(7) 0.0013(7)
C18 0.0338(9) 0.0315(10) 0.0276(9) 0.0038(7) -0.0069(7) 0.0061(8)
C19 0.0249(8) 0.0192(8) 0.0314(9) 0.0016(7) -0.0059(7) 0.0043(7)
C20 0.0260(8) 0.0272(9) 0.0279(9) -0.0071(7) -0.0059(7) 0.0100(7)
C21 0.0245(9) 0.0507(12) 0.0282(9) -0.0077(8) 0.0001(7) 0.0104(8)
C22 0.0206(8) 0.0571(13) 0.0311(9) 0.0058(9) 0.0022(7) -0.0027(8)
C23 0.0189(8) 0.0284(9) 0.0371(10) 0.0061(8) -0.0026(7) -0.0046(7)

loop_
_atom_type_symbol
_atom_type_description
_atom_type_scat_dispersion_real
_atom_type_scat_dispersion_imag
_atom_type_scat_source
C C 0.0033 0.0016 'International Tables Vol C Tables 4.2.6.8 and 6.1.1.4'
H H 0.0000 0.0000 'International Tables Vol C Tables 4.2.6.8 and 6.1.1.4'
Si Si 0.0817 0.0704 'International Tables Vol C Tables 4.2.6.8 and 6.1.1.4'
Co Co 0.3494 0.9721 'International Tables Vol C Tables 4.2.6.8 and 6.1.1.4'

loop_
_geom_angle_atom_site_label_1
_geom_angle_atom_site_label_2
_geom_angle_atom_site_label_3
_geom_angle
C19 Co1 C23 102.05(7)
C19 Co1 C16 83.89(7)
C23 Co1 C16 40.68(7)
C19 Co1 C20 40.49(7)
C23 Co1 C20 84.14(7)
C16 Co1 C20 93.28(7)
C19 Co1 C2 161.51(7)
C23 Co1 C2 96.41(7)
C16 Co1 C2 110.01(6)
C20 Co1 C2 144.79(6)
C19 Co1 C1 130.58(6)
C23 Co1 C1 111.95(7)
C16 Co1 C1 144.37(6)
C20 Co1 C1 107.86(6)
C2 Co1 C1 39.52(6)
C19 Co1 C9 98.17(6)
C23 Co1 C9 150.85(7)
C16 Co1 C9 164.49(7)
C20 Co1 C9 98.25(6)
C2 Co1 C9 65.14(6)
C1 Co1 C9 39.58(6)
C19 Co1 C3 127.75(7)
C23 Co1 C3 114.58(7)
C16 Co1 C3 100.11(6)
C20 Co1 C3 161.21(7)
C2 Co1 C3 39.88(6)
C1 Co1 C3 67.83(6)
C9 Co1 C3 66.42(6)
C19 Co1 C4 97.26(7)
C23 Co1 C4 153.15(7)
C16 Co1 C4 125.02(6)
C20 Co1 C4 122.38(7)
C2 Co1 C4 64.96(6)
C1 Co1 C4 66.72(6)
C9 Co1 C4 39.52(6)
C3 Co1 C4 38.83(6)
C15 Si1 C3 111.65(8)
C15 Si1 C13 110.45(9)
C3 Si1 C13 108.51(8)
C15 Si1 C14 109.36(8)
C3 Si1 C14 109.26(7)
C13 Si1 C14 107.51(9)
C1 Si2 C11 107.87(8)
C1 Si2 C12 112.36(7)
C11 Si2 C12 109.46(9)
C1 Si2 C10 109.09(8)
C11 Si2 C10 109.50(9)
C12 Si2 C10 108.53(9)
C4 C3 C2 105.22(13)
C4 C3 Si1 129.34(12)
C2 C3 Si1 125.25(12)
C4 C3 Co1 71.41(9)
C2 C3 Co1 68.06(8)
Si1 C3 Co1 128.46(8)
C1 C2 C3 112.31(14)
C1 C2 Co1 71.88(8)
C3 C2 Co1 72.06(8)
C1 C2 H2 123.8
C3 C2 H2 123.8
Co1 C2 H2 123.8
C2 C1 C9 104.67(13)
C2 C1 Si2 125.85(12)
C9 C1 Si2 129.43(12)
C2 C1 Co1 68.59(8)
C9 C1 Co1 70.29(8)
Si2 C1 Co1 127.08(8)
C8 C9 C1 131.73(15)
C8 C9 C4 119.05(14)
C1 C9 C4 109.22(13)
C8 C9 Co1 125.09(11)
C1 C9 Co1 70.12(8)
C4 C9 Co1 71.34(8)
C7 C8 C9 119.54(15)
C7 C8 H8 120.2
C9 C8 H8 120.2
C8 C7 C6 121.36(15)
C8 C7 H7 119.3
C6 C7 H7 119.3
C5 C6 C7 121.25(15)
C5 C6 H6 119.4
C7 C6 H6 119.4
C6 C5 C4 119.72(15)
C6 C5 H5 120.1
C4 C5 H5 120.1
C5 C4 C3 132.34(14)
C5 C4 C9 119.08(14)
C3 C4 C9 108.56(13)
C5 C4 Co1 125.82(11)
C3 C4 Co1 69.76(8)
C9 C4 Co1 69.14(8)
Si1 C14 H14A 109.5
Si1 C14 H14B 109.5
H14A C14 H14B 109.5
Si1 C14 H14C 109.5
H14A C14 H14C 109.5
H14B C14 H14C 109.5
Si1 C15 H15A 109.5
Si1 C15 H15B 109.5
H15A C15 H15B 109.5
Si1 C15 H15C 109.5
H15A C15 H15C 109.5
H15B C15 H15C 109.5
Si1 C13 H13A 109.5
Si1 C13 H13B 109.5
H13A C13 H13B 109.5
Si1 C13 H13C 109.5
H13A C13 H13C 109.5
H13B C13 H13C 109.5
Si2 C12 H12A 109.5
Si2 C12 H12B 109.5
H12A C12 H12B 109.5
Si2 C12 H12C 109.5
H12A C12 H12C 109.5
H12B C12 H12C 109.5
Si2 C10 H10A 109.5
Si2 C10 H10B 109.5
H10A C10 H10B 109.5
Si2 C10 H10C 109.5
H10A C10 H10C 109.5
H10B C10 H10C 109.5
Si2 C11 H11A 109.5
Si2 C11 H11B 109.5
H11A C11 H11B 109.5
Si2 C11 H11C 109.5
H11A C11 H11C 109.5
H11B C11 H11C 109.5
C23 C16 C17 123.54(15)
C23 C16 Co1 69.12(9)
C17 C16 Co1 113.68(11)
C23 C16 H16 116.8(10)
C17 C16 H16 114.7(10)
Co1 C16 H16 108.9(10)
C16 C17 C18 110.08(13)
C16 C17 H17A 109.6
C18 C17 H17A 109.6
C16 C17 H17B 109.6
C18 C17 H17B 109.6
H17A C17 H17B 108.2
C19 C18 C17 111.17(14)
C19 C18 H18A 109.4
C17 C18 H18A 109.4
C19 C18 H18B 109.4
C17 C18 H18B 109.4
H18A C18 H18B 108.0
C20 C19 C18 125.85(16)
C20 C19 Co1 70.60(9)
C18 C19 Co1 111.55(11)
C20 C19 H19 117.9(10)
C18 C19 H19 112.9(10)
Co1 C19 H19 106.7(10)
C19 C20 C21 124.02(15)
C19 C20 Co1 68.91(9)
C21 C20 Co1 113.59(12)
C19 C20 H20 116.5(11)
C21 C20 H20 115.2(11)
Co1 C20 H20 107.2(11)
C20 C21 C22 111.09(14)
C20 C21 H21A 109.4
C22 C21 H21A 109.4
C20 C21 H21B 109.4
C22 C21 H21B 109.4
H21A C21 H21B 108.0
C23 C22 C21 111.36(15)
C23 C22 H22A 109.4
C21 C22 H22A 109.4
C23 C22 H22B 109.4
C21 C22 H22B 109.4
H22A C22 H22B 108.0
C16 C23 C22 124.54(16)
C16 C23 Co1 70.19(9)
C22 C23 Co1 112.08(13)
C16 C23 H23 116.6(12)
C22 C23 H23 114.8(12)
Co1 C23 H23 107.4(12)

loop_
_geom_bond_atom_site_label_1
_geom_bond_atom_site_label_2
_geom_bond_distance
Co1 C19 2.0107(16)
Co1 C23 2.0152(16)
Co1 C16 2.0292(16)
Co1 C20 2.0327(16)
Co1 C2 2.0851(15)
Co1 C1 2.1286(15)
Co1 C9 2.1309(15)
Co1 C3 2.1386(15)
Co1 C4 2.1605(15)
Si1 C15 1.8670(17)
Si1 C3 1.8673(16)
Si1 C13 1.8688(18)
Si1 C14 1.8708(17)
Si2 C1 1.8608(16)
Si2 C11 1.8616(18)
Si2 C12 1.8662(17)
Si2 C10 1.8703(18)
C3 C4 1.429(2)
C3 C2 1.441(2)
C2 C1 1.425(2)
C2 H2 0.9500
C1 C9 1.442(2)
C9 C8 1.430(2)
C9 C4 1.451(2)
C8 C7 1.359(2)
C8 H8 0.9500
C7 C6 1.428(2)
C7 H7 0.9500
C6 C5 1.357(2)
C6 H6 0.9500
C5 C4 1.428(2)
C5 H5 0.9500
C14 H14A 0.9800
C14 H14B 0.9800
C14 H14C 0.9800
C15 H15A 0.9800
C15 H15B 0.9800
C15 H15C 0.9800
C13 H13A 0.9800
C13 H13B 0.9800
C13 H13C 0.9800
C12 H12A 0.9800
C12 H12B 0.9800
C12 H12C 0.9800
C10 H10A 0.9800
C10 H10B 0.9800
C10 H10C 0.9800
C11 H11A 0.9800
C11 H11B 0.9800
C11 H11C 0.9800
C16 C23 1.406(2)
C16 C17 1.522(2)
C16 H16 0.933(17)
C17 C18 1.522(2)
C17 H17A 0.9900
C17 H17B 0.9900
C18 C19 1.510(2)
C18 H18A 0.9900
C18 H18B 0.9900
C19 C20 1.399(2)
C19 H19 0.926(18)
C20 C21 1.519(2)
C20 H20 0.940(19)
C21 C22 1.529(3)
C21 H21A 0.9900
C21 H21B 0.9900
C22 C23 1.512(3)
C22 H22A 0.9900
C22 H22B 0.9900
C23 H23 0.93(2)
